data_4035386
loop_
_publ_author_name
'Wu, Jun'
'Zhang, Hui'
'Ding, Xiao'
'Tan, Xuefei'
'Chen, Jie'
'He, Weimin'
'Deng, Hongmei'
'Song, Liping'
'Shen, Hong C.'
'Cao, Weiguo'

_publ_section_title
;
 Potassium Iodide-Promoted One-Pot Synthesis of Fluoroalkylated
 Quinoxalines via a Tandem Michael Addition/Azidation/Cycloamination
 Approach.
;
_journal_issue 16
_journal_name_full 'The Journal of organic chemistry'
_journal_page_first 9422
_journal_page_last 9429
_journal_paper_doi 10.1021/acs.joc.8b01030
_journal_volume 83
_journal_year 2018
_chemical_formula_sum 'C11 H6 Br F3 N2 O2'
_chemical_formula_weight 335.09
_space_group_IT_number 14
_space_group_name_Hall '-P 2ybc'
_space_group_name_H-M_alt 'P 1 21/c 1'
_symmetry_cell_setting monoclinic
_symmetry_space_group_name_H-M 'P 1 21/c 1'
_atom_sites_solution_hydrogens geom
_atom_sites_solution_primary direct
_atom_sites_solution_secondary difmap
_audit_creation_method SHELXL-97
_cell_angle_alpha 90.00
_cell_angle_beta 90.86(3)
_cell_angle_gamma 90.00
_cell_formula_units_Z 4
_cell_length_a 4.905(13)
_cell_length_b 18.25(5)
_cell_length_c 13.37(3)
_cell_measurement_reflns_used 1730
_cell_measurement_temperature 296(2)
_cell_measurement_theta_max 22.92
_cell_measurement_theta_min 2.70
_cell_volume 1197(5)
_computing_cell_refinement 'Bruker SAINT'
_computing_data_collection 'Bruker APEX2'
_computing_data_reduction 'Bruker SAINT'
_computing_molecular_graphics 'Bruker SHELXTL'
_computing_publication_material 'Bruker SHELXTL'
_computing_structure_refinement 'SHELXL-97 (Sheldrick, 2008)'
_computing_structure_solution 'SHELXS-97 (Sheldrick, 2008)'
_diffrn_ambient_temperature 296(2)
_diffrn_measured_fraction_theta_full 0.997
_diffrn_measured_fraction_theta_max 0.997
_diffrn_measurement_device_type 'Bruker APEX-II CCD'
_diffrn_measurement_method '\f and \w scans'
_diffrn_radiation_monochromator graphite
_diffrn_radiation_source 'fine-focus sealed tube'
_diffrn_radiation_type MoK\a
_diffrn_radiation_wavelength 0.71073
_diffrn_reflns_av_R_equivalents 0.0457
_diffrn_reflns_av_sigmaI/netI 0.0557
_diffrn_reflns_limit_h_max 5
_diffrn_reflns_limit_h_min -5
_diffrn_reflns_limit_k_max 21
_diffrn_reflns_limit_k_min -21
_diffrn_reflns_limit_l_max 12
_diffrn_reflns_limit_l_min -15
_diffrn_reflns_number 5844
_diffrn_reflns_theta_full 25.05
_diffrn_reflns_theta_max 25.05
_diffrn_reflns_theta_min 1.89
_exptl_absorpt_coefficient_mu 3.473
_exptl_absorpt_correction_T_max 0.8455
_exptl_absorpt_correction_T_min 0.4654
_exptl_absorpt_correction_type multi-scan
_exptl_absorpt_process_details sadabs
_exptl_crystal_density_diffrn 1.860
_exptl_crystal_density_method 'not measured'
_exptl_crystal_F_000 656
_exptl_crystal_size_max 0.26
_exptl_crystal_size_mid 0.07
_exptl_crystal_size_min 0.05
_refine_diff_density_max 0.457
_refine_diff_density_min -0.444
_refine_diff_density_rms 0.075
_refine_ls_extinction_method none
_refine_ls_goodness_of_fit_ref 1.067
_refine_ls_hydrogen_treatment constr
_refine_ls_matrix_type full
_refine_ls_number_parameters 173
_refine_ls_number_reflns 2106
_refine_ls_number_restraints 0
_refine_ls_restrained_S_all 1.067
_refine_ls_R_factor_all 0.0628
_refine_ls_R_factor_gt 0.0428
_refine_ls_shift/su_max 0.000
_refine_ls_shift/su_mean 0.000
_refine_ls_structure_factor_coef Fsqd
_refine_ls_weighting_details 'calc w=1/[\s^2^(Fo^2^)+(0.0474P)^2^+0.5074P] where P=(Fo^2^+2Fc^2^)/3'
_refine_ls_weighting_scheme calc
_refine_ls_wR_factor_gt 0.1036
_refine_ls_wR_factor_ref 0.1113
_reflns_number_gt 1529
_reflns_number_total 2106
_reflns_threshold_expression >2sigma(I)
_cod_data_source_file jo8b01030_si_002.cif
_cod_data_source_block 171214a_0m
_cod_depositor_comments
;
The following automatic conversions were performed:

data item '_symmetry_cell_setting' value 'Monoclinic' was changed to
'monoclinic' in accordance with the
/home/data/users/saulius/crontab/automatic-downloads/current/ACS/lib/dictionaries/cif_core.dic
dictionary named 'cif_core.dic' version 2.4.2 last updated on
2011-04-26.

Automatic conversion script
Id: cif_fix_values 6909 2019-04-08 15:41:33Z antanas 
;
_cod_original_sg_symbol_H-M P2(1)/c
_cod_database_code 4035386

loop_
_symmetry_equiv_pos_as_xyz
'x, y, z'
'-x, y+1/2, -z+1/2'
'-x, -y, -z'
'x, -y-1/2, z-1/2'

loop_
_atom_site_label
_atom_site_type_symbol
_atom_site_fract_x
_atom_site_fract_y
_atom_site_fract_z
_atom_site_U_iso_or_equiv
_atom_site_adp_type
_atom_site_occupancy
_atom_site_symmetry_multiplicity
_atom_site_calc_flag
_atom_site_refinement_flags
Br1 Br 0.28406(10) 0.27994(2) 0.90477(4) 0.0569(2) Uani 1 1 d .
F1 F 0.9102(11) 0.08104(18) 0.9479(2) 0.1207(17) Uani 1 1 d .
F2 F 0.7904(8) 0.00486(16) 0.8414(3) 0.1010(12) Uani 1 1 d .
F3 F 1.1938(7) 0.03830(19) 0.8469(3) 0.0958(11) Uani 1 1 d .
C1 C 0.4528(9) 0.2827(2) 0.7786(3) 0.0420(10) Uani 1 1 d .
C2 C 0.3923(10) 0.3375(2) 0.7149(4) 0.0556(13) Uani 1 1 d .
H2 H 0.2627 0.3722 0.7325 0.067 Uiso 1 1 calc R
C3 C 0.5211(11) 0.3431(3) 0.6228(4) 0.0628(14) Uani 1 1 d .
H3 H 0.4788 0.3820 0.5805 0.075 Uiso 1 1 calc R
C4 C 0.7074(10) 0.2925(2) 0.5941(4) 0.0558(13) Uani 1 1 d .
H4 H 0.7926 0.2967 0.5327 0.067 Uiso 1 1 calc R
C5 C 0.7698(9) 0.2336(2) 0.6586(3) 0.0435(11) Uani 1 1 d .
C6 C 1.0020(8) 0.1267(2) 0.6884(3) 0.0392(10) Uani 1 1 d .
C7 C 0.8801(8) 0.1227(2) 0.7831(3) 0.0406(10) Uani 1 1 d .
C8 C 0.6433(9) 0.2276(2) 0.7525(3) 0.0393(10) Uani 1 1 d .
C9 C 0.9445(11) 0.0624(2) 0.8563(4) 0.0551(12) Uani 1 1 d .
C10 C 1.1955(9) 0.0709(2) 0.6466(3) 0.0439(11) Uani 1 1 d .
C11 C 1.2430(11) -0.0516(3) 0.5975(4) 0.0705(16) Uani 1 1 d .
H11A H 1.2900 -0.0401 0.5298 0.106 Uiso 1 1 calc R
H11B H 1.1443 -0.0970 0.5987 0.106 Uiso 1 1 calc R
H11C H 1.4064 -0.0561 0.6375 0.106 Uiso 1 1 calc R
N1 N 0.9533(7) 0.18195(19) 0.6275(3) 0.0456(9) Uani 1 1 d .
N2 N 0.7036(7) 0.17149(17) 0.8153(3) 0.0409(9) Uani 1 1 d .
O1 O 1.4215(7) 0.08347(19) 0.6220(3) 0.0748(11) Uani 1 1 d .
O2 O 1.0744(6) 0.00637(15) 0.6374(3) 0.0570(9) Uani 1 1 d .

loop_
_atom_site_aniso_label
_atom_site_aniso_U_11
_atom_site_aniso_U_22
_atom_site_aniso_U_33
_atom_site_aniso_U_23
_atom_site_aniso_U_13
_atom_site_aniso_U_12
Br1 0.0624(4) 0.0478(3) 0.0609(4) -0.0016(2) 0.0134(2) 0.0081(2)
F1 0.239(5) 0.074(2) 0.050(2) 0.0133(17) 0.015(2) 0.068(3)
F2 0.122(3) 0.0505(18) 0.130(3) 0.031(2) -0.012(2) -0.0209(19)
F3 0.078(2) 0.107(2) 0.102(3) 0.039(2) 0.002(2) 0.040(2)
C1 0.047(3) 0.036(2) 0.043(3) -0.005(2) 0.002(2) -0.0005(19)
C2 0.068(3) 0.038(2) 0.061(3) 0.000(2) -0.002(3) 0.013(2)
C3 0.084(4) 0.044(3) 0.061(4) 0.010(2) -0.006(3) 0.013(3)
C4 0.072(4) 0.045(3) 0.050(3) 0.007(2) 0.008(3) 0.003(2)
C5 0.048(3) 0.031(2) 0.051(3) 0.000(2) -0.006(2) -0.0031(19)
C6 0.035(2) 0.033(2) 0.050(3) -0.0063(19) -0.001(2) -0.0055(17)
C7 0.040(2) 0.031(2) 0.051(3) -0.0016(19) -0.002(2) -0.0030(18)
C8 0.044(2) 0.032(2) 0.042(3) 0.0007(18) -0.001(2) -0.0059(18)
C9 0.063(3) 0.038(2) 0.065(4) 0.000(2) 0.005(3) 0.010(2)
C10 0.039(3) 0.045(3) 0.047(3) -0.009(2) 0.004(2) 0.002(2)
C11 0.079(4) 0.039(3) 0.094(4) -0.008(3) 0.019(3) 0.011(2)
N1 0.046(2) 0.044(2) 0.047(2) -0.0047(18) 0.0017(17) -0.0032(17)
N2 0.045(2) 0.0327(18) 0.045(2) -0.0020(16) 0.0003(17) -0.0005(15)
O1 0.043(2) 0.071(2) 0.111(3) -0.030(2) 0.020(2) -0.0055(18)
O2 0.0515(19) 0.0358(16) 0.084(2) -0.0122(16) 0.0166(17) -0.0007(14)

loop_
_atom_type_symbol
_atom_type_description
_atom_type_scat_dispersion_real
_atom_type_scat_dispersion_imag
_atom_type_scat_source
C C 0.0033 0.0016 'International Tables Vol C Tables 4.2.6.8 and 6.1.1.4'
H H 0.0000 0.0000 'International Tables Vol C Tables 4.2.6.8 and 6.1.1.4'
N N 0.0061 0.0033 'International Tables Vol C Tables 4.2.6.8 and 6.1.1.4'
O O 0.0106 0.0060 'International Tables Vol C Tables 4.2.6.8 and 6.1.1.4'
F F 0.0171 0.0103 'International Tables Vol C Tables 4.2.6.8 and 6.1.1.4'
Br Br -0.2901 2.4595 'International Tables Vol C Tables 4.2.6.8 and 6.1.1.4'

loop_
_geom_angle_atom_site_label_1
_geom_angle_atom_site_label_2
_geom_angle_atom_site_label_3
_geom_angle
C2 C1 C8 120.7(5)
C2 C1 Br1 119.3(4)
C8 C1 Br1 120.0(3)
C1 C2 C3 121.0(5)
C1 C2 H2 119.5
C3 C2 H2 119.5
C4 C3 C2 120.9(4)
C4 C3 H3 119.5
C2 C3 H3 119.5
C3 C4 C5 119.1(5)
C3 C4 H4 120.4
C5 C4 H4 120.4
N1 C5 C4 118.4(5)
N1 C5 C8 121.0(4)
C4 C5 C8 120.6(4)
N1 C6 C7 121.3(4)
N1 C6 C10 113.5(4)
C7 C6 C10 125.2(4)
N2 C7 C6 123.2(4)
N2 C7 C9 114.5(4)
C6 C7 C9 122.3(4)
N2 C8 C5 121.0(4)
N2 C8 C1 121.4(4)
C5 C8 C1 117.6(4)
F1 C9 F2 105.9(5)
F1 C9 F3 108.4(4)
F2 C9 F3 104.7(4)
F1 C9 C7 113.4(4)
F2 C9 C7 112.0(4)
F3 C9 C7 111.8(4)
O1 C10 O2 124.6(4)
O1 C10 C6 124.7(4)
O2 C10 C6 110.6(4)
O2 C11 H11A 109.5
O2 C11 H11B 109.5
H11A C11 H11B 109.5
O2 C11 H11C 109.5
H11A C11 H11C 109.5
H11B C11 H11C 109.5
C6 N1 C5 116.9(4)
C7 N2 C8 116.5(4)
C10 O2 C11 115.2(4)

loop_
_geom_bond_atom_site_label_1
_geom_bond_atom_site_label_2
_geom_bond_distance
Br1 C1 1.890(6)
F1 C9 1.285(7)
F2 C9 1.307(6)
F3 C9 1.307(6)
C1 C2 1.344(6)
C1 C8 1.420(6)
C2 C3 1.397(8)
C2 H2 0.9300
C3 C4 1.358(7)
C3 H3 0.9300
C4 C5 1.409(6)
C4 H4 0.9300
C5 N1 1.372(6)
C5 C8 1.412(7)
C6 N1 1.316(6)
C6 C7 1.410(7)
C6 C10 1.506(6)
C7 N2 1.319(5)
C7 C9 1.503(7)
C8 N2 1.355(6)
C10 O1 1.184(6)
C10 O2 1.323(6)
C11 O2 1.450(6)
C11 H11A 0.9600
C11 H11B 0.9600
C11 H11C 0.9600

loop_
_geom_torsion_atom_site_label_1
_geom_torsion_atom_site_label_2
_geom_torsion_atom_site_label_3
_geom_torsion_atom_site_label_4
_geom_torsion
C8 C1 C2 C3 -2.1(7)
Br1 C1 C2 C3 177.3(4)
C1 C2 C3 C4 1.3(8)
C2 C3 C4 C5 0.1(7)
C3 C4 C5 N1 178.4(4)
C3 C4 C5 C8 -0.8(7)
N1 C6 C7 N2 2.8(6)
C10 C6 C7 N2 -177.4(4)
N1 C6 C7 C9 -176.5(4)
C10 C6 C7 C9 3.4(6)
N1 C5 C8 N2 1.4(6)
C4 C5 C8 N2 -179.5(4)
N1 C5 C8 C1 -179.1(4)
C4 C5 C8 C1 0.1(6)
C2 C1 C8 N2 -179.1(4)
Br1 C1 C8 N2 1.5(5)
C2 C1 C8 C5 1.4(6)
Br1 C1 C8 C5 -178.0(3)
N2 C7 C9 F1 -26.0(6)
C6 C7 C9 F1 153.3(5)
N2 C7 C9 F2 93.8(5)
C6 C7 C9 F2 -86.8(6)
N2 C7 C9 F3 -149.0(4)
C6 C7 C9 F3 30.4(6)
N1 C6 C10 O1 59.2(6)
C7 C6 C10 O1 -120.7(5)
N1 C6 C10 O2 -118.3(4)
C7 C6 C10 O2 61.8(5)
C7 C6 N1 C5 -2.8(6)
C10 C6 N1 C5 177.3(3)
C4 C5 N1 C6 -178.3(4)
C8 C5 N1 C6 0.8(6)
C6 C7 N2 C8 -0.5(6)
C9 C7 N2 C8 178.9(4)
C5 C8 N2 C7 -1.5(6)
C1 C8 N2 C7 179.0(4)
O1 C10 O2 C11 2.5(7)
C6 C10 O2 C11 179.9(4)
